data_2215548
loop_
_publ_author_name
'He, Wei'
'Sun, Hong-Shun'
'Xu, Ye-ming'
'Tang, Shi-gui'
'Guo, Cheng'

_publ_section_title
;
 Methyl
 4-(4-fluorophenyl)-6-isopropyl-2-(methylamino)pyrimidine-5-carboxylate
;
_journal_coeditor_code HK2328
_journal_issue 10
_journal_name_full 'Acta Crystallographica Section E'
_journal_page_first o4157
_journal_page_last o4157
_journal_paper_doi 10.1107/S1600536807046181
_journal_volume 63
_journal_year 2007
_chemical_formula_iupac 'C16 H18 F N3 O2'
_chemical_formula_moiety 'C16 H18 F N3 O2'
_chemical_formula_sum 'C16 H18 F N3 O2'
_chemical_formula_weight 303.33
_chemical_name_systematic
;
Methyl 4-(4-fluorophenyl)-6-isopropyl-2-(methylamino)pyrimidine-5-carboxylate
;
_space_group_IT_number 14
_symmetry_cell_setting monoclinic
_symmetry_space_group_name_Hall '-P 2ybc'
_symmetry_space_group_name_H-M 'P 1 21/c 1'
_atom_sites_solution_hydrogens geom
_atom_sites_solution_primary direct
_atom_sites_solution_secondary difmap
_audit_creation_method SHELXL-97
_cell_angle_alpha 90.00
_cell_angle_beta 102.51(3)
_cell_angle_gamma 90.00
_cell_formula_units_Z 4
_cell_length_a 12.900(3)
_cell_length_b 8.6750(17)
_cell_length_c 14.775(3)
_cell_measurement_reflns_used 25
_cell_measurement_temperature 294(2)
_cell_measurement_theta_max 12
_cell_measurement_theta_min 9
_cell_volume 1614.2(6)
_computing_cell_refinement 'CAD-4 Software (Enraf--Nonius, 1989)'
_computing_data_collection 'CAD-4 Software (Enraf--Nonius, 1989)'
_computing_data_reduction 'XCAD4 (Harms & Wocadlo, 1995)'
_computing_molecular_graphics 'SHELXTL (Siemens, 1996)'
_computing_publication_material 'SHELXTL (Siemens, 1996)'
_computing_structure_refinement 'SHELXL97 (Sheldrick, 1997)'
_computing_structure_solution 'SHELXS97 (Sheldrick, 1997)'
_diffrn_ambient_temperature 294(2)
_diffrn_measured_fraction_theta_full 1.000
_diffrn_measured_fraction_theta_max 1.000
_diffrn_measurement_device_type 'Enraf--Nonius CAD-4'
_diffrn_measurement_method \w/2\q
_diffrn_radiation_monochromator graphite
_diffrn_radiation_source 'fine-focus sealed tube'
_diffrn_radiation_type MoK\a
_diffrn_radiation_wavelength 0.71073
_diffrn_reflns_av_R_equivalents 0.0422
_diffrn_reflns_av_sigmaI/netI 0.0692
_diffrn_reflns_limit_h_max 15
_diffrn_reflns_limit_h_min -15
_diffrn_reflns_limit_k_max 10
_diffrn_reflns_limit_k_min 0
_diffrn_reflns_limit_l_max 18
_diffrn_reflns_limit_l_min 0
_diffrn_reflns_number 3308
_diffrn_reflns_theta_full 25.96
_diffrn_reflns_theta_max 25.96
_diffrn_reflns_theta_min 1.62
_diffrn_standards_decay_% 0
_diffrn_standards_interval_time 120
_diffrn_standards_number 3
_exptl_absorpt_coefficient_mu 0.092
_exptl_absorpt_correction_T_max 0.990
_exptl_absorpt_correction_T_min 0.972
_exptl_absorpt_correction_type psi-scan
_exptl_absorpt_process_details '(North <i>et al.</i>,  1968)'
_exptl_crystal_colour colorless
_exptl_crystal_density_diffrn 1.248
_exptl_crystal_density_method 'not measured'
_exptl_crystal_description block
_exptl_crystal_F_000 640
_exptl_crystal_size_max 0.30
_exptl_crystal_size_mid 0.20
_exptl_crystal_size_min 0.10
_refine_diff_density_max 0.550
_refine_diff_density_min -0.607
_refine_ls_extinction_method none
_refine_ls_goodness_of_fit_ref 1.064
_refine_ls_hydrogen_treatment constr
_refine_ls_matrix_type full
_refine_ls_number_parameters 193
_refine_ls_number_reflns 3165
_refine_ls_restrained_S_all 1.077
_refine_ls_R_factor_all 0.1660
_refine_ls_R_factor_gt 0.0890
_refine_ls_shift/su_max 0.000
_refine_ls_shift/su_mean 0.000
_refine_ls_structure_factor_coef Fsqd
_refine_ls_weighting_details 'calc w=1/[\s^2^(Fo^2^)+(0.04P)^2^+2.5P] where P=(Fo^2^+2Fc^2^)/3'
_refine_ls_weighting_scheme calc
_refine_ls_wR_factor_gt 0.1696
_refine_ls_wR_factor_ref 0.2008
_reflns_number_gt 1547
_reflns_number_total 3165
_reflns_threshold_expression I>2\s(I)
_cod_data_source_file hk2328.cif
_cod_data_source_block I
_cod_original_sg_symbol_H-M 'P 21/c'
_cod_database_code 2215548
_cod_database_fobs_code 2215548

loop_
_symmetry_equiv_pos_as_xyz
'x, y, z'
'-x, y+1/2, -z+1/2'
'-x, -y, -z'
'x, -y-1/2, z-1/2'

loop_
_atom_site_type_symbol
_atom_site_label
_atom_site_fract_x
_atom_site_fract_y
_atom_site_fract_z
_atom_site_U_iso_or_equiv
_atom_site_adp_type
_atom_site_calc_flag
_atom_site_refinement_flags
_atom_site_occupancy
F F 0.6304(3) 0.6065(4) -0.0554(2) 0.101 Uani d . 1
O O1 0.5706(3) -0.0685(5) 0.1532(3) 0.0833(12) Uani d . 1
O O2 0.6494(2) 0.1523(4) 0.2054(2) 0.0643(9) Uani d . 1
N N1 0.8941(2) 0.0035(4) 0.0741(2) 0.0415(8) Uani d . 1
N N2 0.9043(3) -0.2017(4) 0.1841(2) 0.0500(9) Uani d . 1
N N3 1.0321(3) -0.1679(4) 0.1009(2) 0.0563(10) Uani d . 1
H H3A 1.0530 -0.1223 0.0563 0.068 Uiso calc R 1
C C1 0.6090(5) 0.3378(8) -0.0376(4) 0.0944(18) Uani d DU 1
H H1A 0.5390 0.3451 -0.0704 0.113 Uiso calc R 1
C C2 0.6747(5) 0.4669(7) -0.0202(4) 0.0786(16) Uani d DU 1
C C3 0.7757(5) 0.4633(6) 0.0259(4) 0.0760(15) Uani d DU 1
H H3B 0.8170 0.5522 0.0345 0.091 Uiso calc R 1
C C4 0.8161(4) 0.3257(5) 0.0599(3) 0.0562(12) Uani d DU 1
H H4A 0.8862 0.3202 0.0925 0.067 Uiso calc R 1
C C5 0.7545(3) 0.1920(5) 0.0468(3) 0.0481(11) Uani d DU 1
C C6 0.6536(4) 0.1955(7) -0.0030(3) 0.0693(14) Uani d DU 1
H H6A 0.6140 0.1053 -0.0143 0.083 Uiso calc R 1
C C7 0.8023(3) 0.0461(5) 0.0918(3) 0.0417(10) Uani d . 1
C C8 0.9410(3) -0.1220(5) 0.1200(3) 0.0445(10) Uani d . 1
C C9 1.0985(4) -0.2888(6) 0.1494(4) 0.0800(17) Uani d . 1
H H9A 1.1608 -0.2993 0.1243 0.120 Uiso calc R 1
H H9B 1.0599 -0.3842 0.1422 0.120 Uiso calc R 1
H H9C 1.1190 -0.2633 0.2141 0.120 Uiso calc R 1
C C10 0.8103(3) -0.1588(5) 0.1997(3) 0.0478(11) Uani d . 1
C C11 0.7731(4) -0.2473(5) 0.2754(3) 0.0576(12) Uani d . 1
H H11A 0.7137 -0.1901 0.2907 0.069 Uiso calc R 1
C C12 0.8595(4) -0.2599(6) 0.3634(3) 0.0782(16) Uani d . 1
H H12A 0.8852 -0.1588 0.3830 0.117 Uiso calc R 1
H H12B 0.9169 -0.3214 0.3514 0.117 Uiso calc R 1
H H12C 0.8308 -0.3074 0.4113 0.117 Uiso calc R 1
C C13 0.7324(5) -0.4065(7) 0.2423(4) 0.0943(19) Uani d . 1
H H13A 0.6761 -0.3967 0.1882 0.141 Uiso calc R 1
H H13B 0.7061 -0.4575 0.2905 0.141 Uiso calc R 1
H H13C 0.7892 -0.4658 0.2274 0.141 Uiso calc R 1
C C14 0.7545(3) -0.0341(5) 0.1540(3) 0.0443(10) Uani d . 1
C C15 0.6489(4) 0.0108(6) 0.1706(3) 0.0552(12) Uani d . 1
C C16 0.5490(4) 0.2113(8) 0.2158(5) 0.099(2) Uani d . 1
H H16A 0.5584 0.3131 0.2419 0.149 Uiso calc R 1
H H16B 0.5202 0.1450 0.2563 0.149 Uiso calc R 1
H H16C 0.5010 0.2154 0.1563 0.149 Uiso calc R 1

loop_
_atom_site_aniso_label
_atom_site_aniso_U_11
_atom_site_aniso_U_22
_atom_site_aniso_U_33
_atom_site_aniso_U_12
_atom_site_aniso_U_13
_atom_site_aniso_U_23
F 0.101 0.101 0.101 0.000 0.022 0.000
O1 0.052(2) 0.092(3) 0.106(3) -0.019(2) 0.017(2) 0.004(2)
O2 0.058(2) 0.069(2) 0.064(2) 0.0203(18) 0.0113(16) 0.0050(19)
N1 0.0464(19) 0.039(2) 0.0361(19) 0.0022(17) 0.0018(15) -0.0007(16)
N2 0.058(2) 0.045(2) 0.048(2) 0.0121(18) 0.0148(18) 0.0086(18)
N3 0.060(2) 0.058(2) 0.056(2) 0.015(2) 0.0231(19) 0.015(2)
C1 0.083(4) 0.120(5) 0.077(4) 0.037(3) 0.012(3) 0.031(4)
C2 0.094(4) 0.073(3) 0.072(3) 0.056(3) 0.026(3) 0.044(3)
C3 0.099(4) 0.057(3) 0.077(4) 0.018(3) 0.030(3) 0.015(3)
C4 0.071(3) 0.048(3) 0.047(3) 0.010(2) 0.007(2) 0.008(2)
C5 0.044(2) 0.056(3) 0.045(2) 0.008(2) 0.0116(19) 0.009(2)
C6 0.062(3) 0.083(3) 0.057(3) 0.006(3) -0.002(2) 0.014(3)
C7 0.042(2) 0.045(3) 0.032(2) -0.002(2) -0.0042(18) -0.0015(19)
C8 0.046(2) 0.043(3) 0.042(3) -0.001(2) 0.004(2) -0.006(2)
C9 0.096(4) 0.069(4) 0.074(4) 0.043(3) 0.016(3) 0.023(3)
C10 0.051(3) 0.046(3) 0.044(3) 0.005(2) 0.007(2) 0.000(2)
C11 0.069(3) 0.054(3) 0.054(3) 0.011(2) 0.021(2) 0.014(2)
C12 0.114(4) 0.066(4) 0.054(3) 0.000(3) 0.017(3) 0.019(3)
C13 0.112(5) 0.079(4) 0.095(5) -0.034(4) 0.029(4) 0.005(4)
C14 0.046(2) 0.044(3) 0.039(2) -0.002(2) 0.0028(19) -0.001(2)
C15 0.047(3) 0.065(3) 0.050(3) 0.010(3) 0.003(2) 0.021(3)
C16 0.074(4) 0.111(5) 0.119(5) 0.037(4) 0.033(4) 0.010(4)

loop_
_atom_type_symbol
_atom_type_description
_atom_type_scat_dispersion_real
_atom_type_scat_dispersion_imag
_atom_type_scat_source
C C 0.0033 0.0016 'International Tables Vol C Tables 4.2.6.8 and 6.1.1.4'
H H 0.0000 0.0000 'International Tables Vol C Tables 4.2.6.8 and 6.1.1.4'
N N 0.0061 0.0033 'International Tables Vol C Tables 4.2.6.8 and 6.1.1.4'
O O 0.0106 0.0060 'International Tables Vol C Tables 4.2.6.8 and 6.1.1.4'
F F 0.0171 0.0103 'International Tables Vol C Tables 4.2.6.8 and 6.1.1.4'

loop_
_geom_angle_atom_site_label_1
_geom_angle_atom_site_label_2
_geom_angle_atom_site_label_3
_geom_angle
C15 O2 C16 116.2(4)
C7 N1 C8 116.7(3)
C10 N2 C8 116.8(4)
C8 N3 C9 124.7(4)
C8 N3 H3A 117.6
C9 N3 H3A 117.6
C2 C1 C6 116.9(5)
C2 C1 H1A 121.6
C6 C1 H1A 121.6
C3 C2 F 119.2(6)
C3 C2 C1 124.2(5)
F C2 C1 116.5(5)
C2 C3 C4 117.7(5)
C2 C3 H3B 121.2
C4 C3 H3B 121.2
C3 C4 C5 121.3(5)
C3 C4 H4A 119.3
C5 C4 H4A 119.4
C6 C5 C4 120.7(4)
C6 C5 C7 121.1(4)
C4 C5 C7 118.2(4)
C5 C6 C1 119.1(5)
C5 C6 H6A 120.4
C1 C6 H6A 120.4
N1 C7 C14 122.2(4)
N1 C7 C5 116.7(3)
C14 C7 C5 120.9(4)
N3 C8 N2 117.4(4)
N3 C8 N1 117.1(4)
N2 C8 N1 125.5(4)
N3 C9 H9A 109.5
N3 C9 H9B 109.5
H9A C9 H9B 109.5
N3 C9 H9C 109.5
H9A C9 H9C 109.5
H9B C9 H9C 109.5
N2 C10 C14 121.9(4)
N2 C10 C11 115.4(4)
C14 C10 C11 122.5(4)
C10 C11 C13 111.4(4)
C10 C11 C12 112.0(4)
C13 C11 C12 110.3(4)
C10 C11 H11A 107.6
C13 C11 H11A 107.6
C12 C11 H11A 107.6
C11 C12 H12A 109.5
C11 C12 H12B 109.5
H12A C12 H12B 109.5
C11 C12 H12C 109.5
H12A C12 H12C 109.5
H12B C12 H12C 109.5
C11 C13 H13A 109.5
C11 C13 H13B 109.5
H13A C13 H13B 109.5
C11 C13 H13C 109.5
H13A C13 H13C 109.5
H13B C13 H13C 109.5
C10 C14 C7 116.7(4)
C10 C14 C15 121.4(4)
C7 C14 C15 121.9(4)
O1 C15 O2 123.0(4)
O1 C15 C14 124.8(5)
O2 C15 C14 112.2(4)
O2 C16 H16A 109.5
O2 C16 H16B 109.5
H16A C16 H16B 109.5
O2 C16 H16C 109.5
H16A C16 H16C 109.5
H16B C16 H16C 109.5

loop_
_geom_bond_atom_site_label_1
_geom_bond_atom_site_label_2
_geom_bond_distance
F C2 1.390(5)
O1 C15 1.203(5)
O2 C15 1.331(6)
O2 C16 1.432(5)
N1 C7 1.319(5)
N1 C8 1.354(5)
N2 C10 1.335(5)
N2 C8 1.340(5)
N3 C8 1.328(5)
N3 C9 1.443(5)
N3 H3A 0.8600
C1 C2 1.395(8)
C1 C6 1.410(7)
C1 H1A 0.9300
C2 C3 1.334(7)
C3 C4 1.354(6)
C3 H3B 0.9300
C4 C5 1.395(6)
C4 H4A 0.9300
C5 C6 1.349(6)
C5 C7 1.499(6)
C6 H6A 0.9300
C7 C14 1.399(5)
C9 H9A 0.9600
C9 H9B 0.9600
C9 H9C 0.9600
C10 C14 1.390(5)
C10 C11 1.518(6)
C11 C13 1.519(7)
C11 C12 1.523(6)
C11 H11A 0.9800
C12 H12A 0.9600
C12 H12B 0.9600
C12 H12C 0.9600
C13 H13A 0.9600
C13 H13B 0.9600
C13 H13C 0.9600
C14 C15 1.488(6)
C16 H16A 0.9600
C16 H16B 0.9600
C16 H16C 0.9600

loop_
_geom_hbond_atom_site_label_D
_geom_hbond_atom_site_label_H
_geom_hbond_atom_site_label_A
_geom_hbond_site_symmetry_A
_geom_hbond_distance_DH
_geom_hbond_distance_HA
_geom_hbond_distance_DA
_geom_hbond_angle_DHA
N3 H3A N1 3_755 0.86 2.41 3.270(4) 177.0
C16 H16C F 3_665 0.96 2.53 3.331(8) 141.0

loop_
_geom_torsion_atom_site_label_1
_geom_torsion_atom_site_label_2
_geom_torsion_atom_site_label_3
_geom_torsion_atom_site_label_4
_geom_torsion
C6 C1 C2 C3 0.4(8)
C6 C1 C2 F 179.3(4)
F C2 C3 C4 179.6(4)
C1 C2 C3 C4 -1.6(8)
C2 C3 C4 C5 0.3(7)
C3 C4 C5 C6 2.3(7)
C3 C4 C5 C7 -175.9(4)
C4 C5 C6 C1 -3.4(7)
C7 C5 C6 C1 174.7(4)
C2 C1 C6 C5 2.1(7)
C8 N1 C7 C14 -0.6(5)
C8 N1 C7 C5 175.4(3)
C6 C5 C7 N1 127.6(4)
C4 C5 C7 N1 -54.2(5)
C6 C5 C7 C14 -56.3(6)
C4 C5 C7 C14 121.9(4)
C9 N3 C8 N2 -5.4(7)
C9 N3 C8 N1 173.3(4)
C10 N2 C8 N3 -177.1(4)
C10 N2 C8 N1 4.3(6)
C7 N1 C8 N3 178.4(4)
C7 N1 C8 N2 -3.0(6)
C8 N2 C10 C14 -2.1(6)
C8 N2 C10 C11 -177.7(4)
N2 C10 C11 C13 -76.0(5)
C14 C10 C11 C13 108.4(5)
N2 C10 C11 C12 48.1(6)
C14 C10 C11 C12 -127.4(5)
N2 C10 C14 C7 -1.0(6)
C11 C10 C14 C7 174.3(4)
N2 C10 C14 C15 178.8(4)
C11 C10 C14 C15 -5.9(6)
N1 C7 C14 C10 2.5(6)
C5 C7 C14 C10 -173.4(4)
N1 C7 C14 C15 -177.4(4)
C5 C7 C14 C15 6.8(6)
C16 O2 C15 O1 -4.1(7)
C16 O2 C15 C14 174.5(4)
C10 C14 C15 O1 -63.2(6)
C7 C14 C15 O1 116.6(5)
C10 C14 C15 O2 118.3(4)
C7 C14 C15 O2 -61.9(5)

loop_
_cod_related_entry_id
_cod_related_entry_database
_cod_related_entry_code
1 ChemSpider 16485230
